data_7001332
loop_
_publ_author_name
'Wang, Xu-Chun'
'Tian, Yu-Peng'
'Kan, Yu-He'
'Zuo, Cong-Yu'
'Wu, Jie-Ying'
'Jin, Bao-Kang'
'Zhou, Hong-Ping'
'Yang, Jia-Xiang'
'Zhang, Sheng-Yi'
'Tao, Xu-Tang'
'Jiang, Min-Hua'

_publ_section_title
;
 Functionalized ferrocenes and ferroceniums: synthesis, crystal
 structures and electrochemical properties based on
 carbazole/phenothiazine-ferrocene conjugated molecules
;
_journal_issue 21
_journal_name_full 'Dalton Transactions'
_journal_page_first 4096
_journal_page_last 4103
_journal_paper_doi 10.1039/b900705a
_journal_year 2009
_chemical_formula_sum 'C26 H23 Fe N S'
_chemical_formula_weight 437.36
_chemical_name_systematic
;
?
;
_space_group_IT_number 2
_symmetry_cell_setting triclinic
_symmetry_space_group_name_Hall '-P 1'
_symmetry_space_group_name_H-M 'P -1'
_atom_sites_solution_hydrogens geom
_atom_sites_solution_primary direct
_atom_sites_solution_secondary difmap
_audit_creation_method SHELXL-97
_cell_angle_alpha 90.710(3)
_cell_angle_beta 95.229(2)
_cell_angle_gamma 96.165(3)
_cell_formula_units_Z 4
_cell_length_a 8.4558(18)
_cell_length_b 8.5905(19)
_cell_length_c 29.350(3)
_cell_measurement_reflns_used 2277
_cell_measurement_temperature 298(2)
_cell_measurement_theta_max 23.128
_cell_measurement_theta_min 2.385
_cell_volume 2110.3(7)
_computing_cell_refinement 'Bruker SMART'
_computing_data_collection 'Bruker SMART'
_computing_data_reduction 'Bruker SAINT'
_computing_molecular_graphics 'Bruker SHELXTL'
_computing_publication_material 'Bruker SHELXTL'
_computing_structure_refinement 'SHELXL-97 (Sheldrick, 1997)'
_computing_structure_solution 'SHELXS-97 (Sheldrick, 1990)'
_diffrn_ambient_temperature 298(2)
_diffrn_measured_fraction_theta_full 0.988
_diffrn_measured_fraction_theta_max 0.988
_diffrn_measurement_device_type 'CCD area detector'
_diffrn_measurement_method 'phi and omega scans'
_diffrn_radiation_monochromator graphite
_diffrn_radiation_source 'fine-focus sealed tube'
_diffrn_radiation_type MoK\a
_diffrn_radiation_wavelength 0.71073
_diffrn_reflns_av_R_equivalents 0.0334
_diffrn_reflns_av_sigmaI/netI 0.0867
_diffrn_reflns_limit_h_max 10
_diffrn_reflns_limit_h_min -9
_diffrn_reflns_limit_k_max 10
_diffrn_reflns_limit_k_min -8
_diffrn_reflns_limit_l_max 27
_diffrn_reflns_limit_l_min -34
_diffrn_reflns_number 11195
_diffrn_reflns_theta_full 25.03
_diffrn_reflns_theta_max 25.03
_diffrn_reflns_theta_min 2.09
_exptl_absorpt_coefficient_mu 0.825
_exptl_absorpt_correction_T_max 0.9147
_exptl_absorpt_correction_T_min 0.6927
_exptl_absorpt_correction_type multi-scan
_exptl_absorpt_process_details sadabs
_exptl_crystal_colour red
_exptl_crystal_density_diffrn 1.377
_exptl_crystal_density_meas 1.368
_exptl_crystal_density_method 'not measured'
_exptl_crystal_description needle
_exptl_crystal_F_000 912
_exptl_crystal_size_max 0.48
_exptl_crystal_size_mid 0.39
_exptl_crystal_size_min 0.11
_refine_diff_density_max 0.584
_refine_diff_density_min -0.389
_refine_diff_density_rms 0.066
_refine_ls_extinction_method none
_refine_ls_goodness_of_fit_ref 1.013
_refine_ls_hydrogen_treatment constr
_refine_ls_matrix_type full
_refine_ls_number_parameters 523
_refine_ls_number_reflns 7366
_refine_ls_number_restraints 12
_refine_ls_restrained_S_all 1.038
_refine_ls_R_factor_all 0.1127
_refine_ls_R_factor_gt 0.0545
_refine_ls_shift/su_max 0.001
_refine_ls_shift/su_mean 0.000
_refine_ls_structure_factor_coef Fsqd
_refine_ls_weighting_details 'calc w=1/[\s^2^(Fo^2^)+(0.0456P)^2^+0.0000P] where P=(Fo^2^+2Fc^2^)/3'
_refine_ls_weighting_scheme calc
_refine_ls_wR_factor_gt 0.1029
_refine_ls_wR_factor_ref 0.1240
_reflns_number_gt 4087
_reflns_number_total 7366
_reflns_threshold_expression >2sigma(I)
_cod_data_source_file b900705a.txt
_cod_data_source_block ccdc270824
_cod_depositor_comments
;
The following automatic conversions were performed:
'_symmetry_cell_setting' value 'Triclinic' changed to 'triclinic'
according to '/home/saulius/struct/CIF-dictionaries/cif_core.dic'
dictionary named 'cif_core.dic' version 2.4.1 from 2010-06-29.

Automatic conversion script
Id: cif_fix_enum 1527 2010-12-29 10:47:43Z saulius 
;
_cod_original_sg_symbol_H-M P-1
_cod_database_code 7001332

loop_
_symmetry_equiv_pos_as_xyz
'x, y, z'
'-x, -y, -z'

loop_
_atom_site_label
_atom_site_type_symbol
_atom_site_fract_x
_atom_site_fract_y
_atom_site_fract_z
_atom_site_U_iso_or_equiv
_atom_site_adp_type
_atom_site_occupancy
_atom_site_symmetry_multiplicity
_atom_site_calc_flag
_atom_site_refinement_flags
_atom_site_disorder_assembly
_atom_site_disorder_group
Fe1 Fe 1.17859(7) 0.42832(8) 0.35270(2) 0.0495(2) Uani 1 1 d . . .
Fe2 Fe 0.72270(8) 0.85913(9) 0.44400(2) 0.0589(2) Uani 1 1 d . . .
N1 N 0.4156(4) 0.1386(4) 0.11043(12) 0.0461(9) Uani 1 1 d . . .
N2 N 0.0908(4) 0.6561(4) 0.16736(11) 0.0410(9) Uani 1 1 d . . .
S1 S 0.61692(13) 0.42372(15) 0.08864(4) 0.0527(3) Uani 1 1 d . . .
S2 S -0.00012(13) 0.88492(14) 0.23461(4) 0.0474(3) Uani 1 1 d . . .
C1 C 0.5034(5) 0.2132(5) 0.14959(15) 0.0383(10) Uani 1 1 d . . .
C2 C 0.4976(5) 0.1550(5) 0.19347(16) 0.0498(12) Uani 1 1 d . . .
H2 H 0.4286 0.0660 0.1981 0.060 Uiso 1 1 calc R . .
C3 C 0.5919(5) 0.2265(5) 0.23022(15) 0.0476(12) Uani 1 1 d . . .
H3 H 0.5868 0.1839 0.2591 0.057 Uiso 1 1 calc R . .
C4 C 0.6942(5) 0.3611(5) 0.22477(15) 0.0404(11) Uani 1 1 d . . .
C5 C 0.6937(4) 0.4241(5) 0.18135(15) 0.0415(11) Uani 1 1 d . . .
H5 H 0.7563 0.5178 0.1773 0.050 Uiso 1 1 calc R . .
C6 C 0.6026(5) 0.3511(5) 0.14410(14) 0.0380(10) Uani 1 1 d . . .
C7 C 0.3361(5) 0.2340(5) 0.07947(14) 0.0420(11) Uani 1 1 d . . .
C8 C 0.1787(5) 0.1961(5) 0.06155(15) 0.0500(12) Uani 1 1 d . . .
H8 H 0.1204 0.1062 0.0710 0.060 Uiso 1 1 calc R . .
C9 C 0.1084(6) 0.2906(7) 0.02985(17) 0.0643(15) Uani 1 1 d . . .
H9 H 0.0043 0.2616 0.0173 0.077 Uiso 1 1 calc R . .
C10 C 0.1894(6) 0.4262(6) 0.01659(16) 0.0609(14) Uani 1 1 d . . .
H10 H 0.1407 0.4887 -0.0049 0.073 Uiso 1 1 calc R . .
C11 C 0.3437(6) 0.4702(5) 0.03525(15) 0.0504(12) Uani 1 1 d . . .
H11 H 0.3987 0.5637 0.0270 0.061 Uiso 1 1 calc R . .
C12 C 0.4161(5) 0.3739(5) 0.06634(14) 0.0418(11) Uani 1 1 d . . .
C13 C 0.3520(6) -0.0260(5) 0.11353(17) 0.0655(15) Uani 1 1 d . . .
H13A H 0.2431 -0.0317 0.1218 0.079 Uiso 1 1 calc R . .
H13B H 0.4151 -0.0746 0.1375 0.079 Uiso 1 1 calc R . .
C14 C 0.3545(6) -0.1159(6) 0.0687(2) 0.0893(19) Uani 1 1 d . . .
H14A H 0.3121 -0.2229 0.0721 0.134 Uiso 1 1 calc R . .
H14B H 0.4624 -0.1121 0.0607 0.134 Uiso 1 1 calc R . .
H14C H 0.2904 -0.0694 0.0450 0.134 Uiso 1 1 calc R . .
C15 C 0.8017(5) 0.4397(5) 0.26193(15) 0.0441(11) Uani 1 1 d . . .
H15 H 0.8562 0.5347 0.2547 0.053 Uiso 1 1 calc R . .
C16 C 0.8320(5) 0.3936(5) 0.30461(16) 0.0515(12) Uani 1 1 d . . .
H16 H 0.7759 0.3013 0.3133 0.062 Uiso 1 1 calc R . .
C17 C 0.9470(5) 0.4774(5) 0.33876(15) 0.0465(12) Uani 1 1 d . . .
C18 C 1.0572(5) 0.6084(5) 0.33122(16) 0.0539(13) Uani 1 1 d . . .
H18 H 1.0661 0.6615 0.3021 0.065 Uiso 1 1 calc R . .
C19 C 1.1520(6) 0.6504(6) 0.37257(17) 0.0597(14) Uani 1 1 d . . .
H19 H 1.2371 0.7376 0.3771 0.072 Uiso 1 1 calc R . .
C20 C 1.1031(6) 0.5448(6) 0.40584(16) 0.0604(14) Uani 1 1 d . . .
H20 H 1.1481 0.5449 0.4378 0.072 Uiso 1 1 calc R . .
C21 C 0.9786(5) 0.4364(6) 0.38496(16) 0.0541(13) Uani 1 1 d . . .
H21 H 0.9226 0.3486 0.4001 0.065 Uiso 1 1 calc R . .
C22 C 1.2074(7) 0.2457(8) 0.3109(2) 0.0832(19) Uani 1 1 d . . .
H22 H 1.1257 0.1893 0.2891 0.100 Uiso 1 1 calc R . .
C23 C 1.3140(7) 0.3750(8) 0.3019(2) 0.0790(17) Uani 1 1 d . . .
H23 H 1.3179 0.4275 0.2725 0.095 Uiso 1 1 calc R . .
C24 C 1.4114(7) 0.4176(7) 0.3411(2) 0.0804(17) Uani 1 1 d . . .
H24 H 1.4957 0.5058 0.3441 0.097 Uiso 1 1 calc R . .
C25 C 1.3690(7) 0.3194(7) 0.37564(19) 0.0707(16) Uani 1 1 d . . .
H25 H 1.4195 0.3245 0.4071 0.085 Uiso 1 1 calc R . .
C26 C 1.2426(7) 0.2102(7) 0.3583(2) 0.0813(18) Uani 1 1 d . . .
H26 H 1.1902 0.1242 0.3749 0.098 Uiso 1 1 calc R . .
C27 C 0.2174(5) 0.7140(5) 0.20006(13) 0.0378(10) Uani 1 1 d . . .
C28 C 0.3692(5) 0.6669(5) 0.20026(14) 0.0443(11) Uani 1 1 d . . .
H28 H 0.3919 0.6004 0.1771 0.053 Uiso 1 1 calc R . .
C29 C 0.4866(5) 0.7175(5) 0.23440(14) 0.0449(11) Uani 1 1 d . . .
H29 H 0.5872 0.6837 0.2336 0.054 Uiso 1 1 calc R . .
C30 C 0.4609(5) 0.8169(5) 0.26989(14) 0.0404(11) Uani 1 1 d . . .
C31 C 0.3105(5) 0.8729(5) 0.26800(13) 0.0391(10) Uani 1 1 d . . .
H31 H 0.2906 0.9453 0.2900 0.047 Uiso 1 1 calc R . .
C32 C 0.1919(5) 0.8222(5) 0.23410(14) 0.0384(10) Uani 1 1 d . . .
C33 C -0.0071(4) 0.7656(5) 0.14731(15) 0.0393(11) Uani 1 1 d . . .
C34 C -0.0589(5) 0.7606(5) 0.10106(14) 0.0453(12) Uani 1 1 d . . .
H34 H -0.0285 0.6842 0.0819 0.054 Uiso 1 1 calc R . .
C35 C -0.1562(5) 0.8698(6) 0.08336(16) 0.0550(13) Uani 1 1 d . . .
H35 H -0.1921 0.8643 0.0524 0.066 Uiso 1 1 calc R . .
C36 C -0.2005(5) 0.9850(6) 0.11040(17) 0.0588(14) Uani 1 1 d . . .
H36 H -0.2653 1.0576 0.0980 0.071 Uiso 1 1 calc R . .
C37 C -0.1477(5) 0.9925(5) 0.15647(16) 0.0519(12) Uani 1 1 d . . .
H37 H -0.1752 1.0720 0.1750 0.062 Uiso 1 1 calc R . .
C38 C -0.0552(4) 0.8833(5) 0.17495(14) 0.0370(10) Uani 1 1 d . . .
C39 C 0.1008(5) 0.5080(5) 0.14302(15) 0.0482(12) Uani 1 1 d . . .
H39A H 0.1916 0.5201 0.1249 0.058 Uiso 1 1 calc R . .
H39B H 0.0052 0.4842 0.1221 0.058 Uiso 1 1 calc R . .
C40 C 0.1180(5) 0.3716(5) 0.17479(15) 0.0571(13) Uani 1 1 d . . .
H40A H 0.1232 0.2780 0.1570 0.086 Uiso 1 1 calc R . .
H40B H 0.0277 0.3577 0.1925 0.086 Uiso 1 1 calc R . .
H40C H 0.2141 0.3929 0.1950 0.086 Uiso 1 1 calc R . .
C41 C 0.5866(5) 0.8580(5) 0.30732(14) 0.0448(11) Uani 1 1 d . . .
H41 H 0.6852 0.8229 0.3038 0.054 Uiso 1 1 calc R . .
C42 C 0.5763(5) 0.9382(5) 0.34508(15) 0.0474(12) Uani 1 1 d . . .
H42 H 0.4799 0.9779 0.3485 0.057 Uiso 1 1 calc R . .
C43 C 0.7036(5) 0.9707(5) 0.38239(14) 0.0471(12) Uani 1 1 d . . .
C44 C 0.6995(6) 1.0768(6) 0.41998(16) 0.0625(14) Uani 1 1 d . . .
H44 H 0.6127 1.1402 0.4250 0.075 Uiso 1 1 calc R . .
C45 C 0.8427(7) 1.0756(7) 0.44807(17) 0.0732(17) Uani 1 1 d . . .
H45 H 0.8729 1.1383 0.4763 0.088 Uiso 1 1 calc R . .
C46 C 0.9345(6) 0.9704(7) 0.42943(18) 0.0740(17) Uani 1 1 d . . .
H46 H 1.0401 0.9466 0.4422 0.089 Uiso 1 1 calc R . .
C47 C 0.8491(5) 0.9030(6) 0.38879(16) 0.0605(14) Uani 1 1 d . . .
H47 H 0.8848 0.8245 0.3687 0.073 Uiso 1 1 calc R . .
C48 C 0.5348(8) 0.7865(8) 0.4795(3) 0.107(2) Uani 1 1 d . . .
H48 H 0.4436 0.8446 0.4839 0.129 Uiso 1 1 calc R . .
C49 C 0.6748(14) 0.7955(11) 0.5071(3) 0.146(4) Uani 1 1 d U . .
H49 H 0.7002 0.8617 0.5348 0.175 Uiso 1 1 calc R . .
C50 C 0.7684(9) 0.6993(11) 0.4914(3) 0.138(3) Uani 1 1 d U . .
H50 H 0.8747 0.6826 0.5054 0.165 Uiso 1 1 calc R . .
C51 C 0.6911(8) 0.6229(7) 0.4502(3) 0.099(2) Uani 1 1 d . . .
H51 H 0.7309 0.5433 0.4314 0.118 Uiso 1 1 calc R . .
C52 C 0.5443(6) 0.6808(7) 0.44456(18) 0.0669(15) Uani 1 1 d . . .
H52 H 0.4610 0.6521 0.4195 0.080 Uiso 1 1 calc R . .

loop_
_atom_site_aniso_label
_atom_site_aniso_U_11
_atom_site_aniso_U_22
_atom_site_aniso_U_33
_atom_site_aniso_U_23
_atom_site_aniso_U_13
_atom_site_aniso_U_12
Fe1 0.0537(4) 0.0560(5) 0.0400(4) 0.0024(3) 0.0020(3) 0.0136(3)
Fe2 0.0544(4) 0.0749(6) 0.0420(4) 0.0084(4) -0.0088(3) -0.0074(4)
N1 0.047(2) 0.032(2) 0.056(3) 0.0085(19) 0.0015(19) -0.0062(18)
N2 0.044(2) 0.037(2) 0.040(2) -0.0072(17) -0.0015(18) 0.0048(18)
S1 0.0469(7) 0.0583(9) 0.0498(8) 0.0106(6) 0.0043(6) -0.0099(6)
S2 0.0447(7) 0.0567(8) 0.0427(7) -0.0068(6) 0.0041(5) 0.0151(6)
C1 0.034(2) 0.034(3) 0.048(3) 0.003(2) 0.002(2) 0.009(2)
C2 0.047(3) 0.041(3) 0.062(3) 0.013(3) 0.011(3) -0.005(2)
C3 0.046(3) 0.052(3) 0.046(3) 0.010(2) 0.004(2) 0.007(2)
C4 0.036(2) 0.043(3) 0.044(3) 0.003(2) 0.007(2) 0.008(2)
C5 0.033(2) 0.039(3) 0.052(3) 0.005(2) 0.006(2) 0.000(2)
C6 0.034(2) 0.033(3) 0.046(3) 0.001(2) 0.005(2) 0.001(2)
C7 0.045(3) 0.043(3) 0.038(3) -0.002(2) 0.004(2) 0.005(2)
C8 0.044(3) 0.052(3) 0.051(3) -0.005(2) 0.000(2) -0.004(2)
C9 0.047(3) 0.084(4) 0.059(4) -0.014(3) -0.011(3) 0.009(3)
C10 0.066(4) 0.070(4) 0.046(3) -0.006(3) -0.002(3) 0.013(3)
C11 0.063(3) 0.047(3) 0.045(3) 0.001(2) 0.013(3) 0.010(3)
C12 0.047(3) 0.042(3) 0.038(3) -0.003(2) 0.011(2) 0.005(2)
C13 0.069(3) 0.039(3) 0.083(4) 0.004(3) -0.007(3) -0.008(3)
C14 0.094(4) 0.046(4) 0.123(5) -0.025(3) -0.002(4) 0.001(3)
C15 0.042(3) 0.045(3) 0.047(3) 0.005(2) 0.006(2) 0.010(2)
C16 0.046(3) 0.057(3) 0.052(3) 0.007(3) 0.007(2) 0.002(2)
C17 0.047(3) 0.049(3) 0.044(3) 0.007(2) 0.004(2) 0.009(2)
C18 0.059(3) 0.052(3) 0.051(3) 0.013(2) 0.000(3) 0.011(3)
C19 0.058(3) 0.050(3) 0.068(4) -0.001(3) -0.011(3) 0.007(3)
C20 0.069(3) 0.073(4) 0.042(3) -0.005(3) -0.002(3) 0.023(3)
C21 0.060(3) 0.057(3) 0.046(3) 0.004(3) 0.012(3) 0.007(3)
C22 0.092(5) 0.075(5) 0.084(5) -0.039(4) -0.016(4) 0.038(4)
C23 0.087(4) 0.102(5) 0.053(4) -0.009(4) 0.010(4) 0.029(4)
C24 0.070(4) 0.096(5) 0.080(5) -0.003(4) 0.020(4) 0.018(3)
C25 0.068(4) 0.082(5) 0.067(4) 0.013(4) 0.000(3) 0.035(3)
C26 0.086(4) 0.051(4) 0.113(6) 0.013(4) 0.030(4) 0.021(3)
C27 0.041(3) 0.034(3) 0.037(3) 0.001(2) 0.000(2) 0.002(2)
C28 0.048(3) 0.049(3) 0.036(3) -0.007(2) 0.002(2) 0.009(2)
C29 0.047(3) 0.047(3) 0.043(3) -0.001(2) 0.006(2) 0.014(2)
C30 0.047(3) 0.039(3) 0.035(3) 0.005(2) 0.000(2) 0.004(2)
C31 0.049(3) 0.037(3) 0.033(3) -0.001(2) 0.005(2) 0.006(2)
C32 0.046(3) 0.034(3) 0.037(3) 0.001(2) 0.007(2) 0.010(2)
C33 0.032(2) 0.041(3) 0.044(3) 0.000(2) 0.001(2) 0.000(2)
C34 0.043(3) 0.050(3) 0.043(3) -0.006(2) 0.003(2) 0.003(2)
C35 0.047(3) 0.071(4) 0.046(3) 0.005(3) -0.003(2) 0.007(3)
C36 0.046(3) 0.069(4) 0.062(4) 0.003(3) -0.009(3) 0.022(3)
C37 0.041(3) 0.051(3) 0.064(4) -0.005(3) 0.001(2) 0.008(2)
C38 0.029(2) 0.038(3) 0.044(3) -0.004(2) 0.003(2) 0.004(2)
C39 0.054(3) 0.039(3) 0.051(3) -0.011(2) 0.006(2) 0.001(2)
C40 0.066(3) 0.040(3) 0.067(3) -0.005(3) 0.015(3) 0.007(2)
C41 0.041(3) 0.056(3) 0.039(3) 0.003(2) 0.003(2) 0.011(2)
C42 0.041(3) 0.060(3) 0.042(3) 0.003(2) 0.002(2) 0.010(2)
C43 0.042(3) 0.063(3) 0.035(3) 0.007(2) -0.003(2) 0.008(2)
C44 0.072(3) 0.063(4) 0.050(3) 0.000(3) -0.004(3) 0.003(3)
C45 0.088(4) 0.078(4) 0.043(3) 0.006(3) -0.013(3) -0.026(3)
C46 0.048(3) 0.105(5) 0.061(4) 0.019(3) -0.011(3) -0.014(3)
C47 0.047(3) 0.083(4) 0.051(3) 0.008(3) 0.000(3) 0.009(3)
C48 0.100(5) 0.109(6) 0.115(6) 0.004(5) 0.058(5) -0.017(5)
C49 0.196(8) 0.153(7) 0.065(5) 0.022(5) 0.003(5) -0.088(6)
C50 0.099(5) 0.143(7) 0.149(7) 0.096(5) -0.057(5) -0.037(5)
C51 0.094(5) 0.071(5) 0.135(6) 0.027(4) 0.023(5) 0.015(4)
C52 0.061(4) 0.075(4) 0.059(4) -0.004(3) -0.001(3) -0.010(3)

loop_
_atom_type_symbol
_atom_type_description
_atom_type_scat_dispersion_real
_atom_type_scat_dispersion_imag
_atom_type_scat_source
C C 0.0033 0.0016 'International Tables Vol C Tables 4.2.6.8 and 6.1.1.4'
H H 0.0000 0.0000 'International Tables Vol C Tables 4.2.6.8 and 6.1.1.4'
N N 0.0061 0.0033 'International Tables Vol C Tables 4.2.6.8 and 6.1.1.4'
Fe Fe 0.3463 0.8444 'International Tables Vol C Tables 4.2.6.8 and 6.1.1.4'
S S 0.1246 0.1234 'International Tables Vol C Tables 4.2.6.8 and 6.1.1.4'

loop_
_geom_angle_atom_site_label_1
_geom_angle_atom_site_label_2
_geom_angle_atom_site_label_3
_geom_angle
_geom_angle_site_symmetry_1
_geom_angle_site_symmetry_3
_geom_angle_publ_flag
C26 Fe1 C25 40.6(2) . . ?
C26 Fe1 C21 107.7(2) . . ?
C25 Fe1 C21 125.4(2) . . ?
C26 Fe1 C18 160.2(3) . . ?
C25 Fe1 C18 157.3(2) . . ?
C21 Fe1 C18 68.33(19) . . ?
C26 Fe1 C22 41.7(2) . . ?
C25 Fe1 C22 68.5(2) . . ?
C21 Fe1 C22 121.8(3) . . ?
C18 Fe1 C22 122.5(2) . . ?
C26 Fe1 C19 157.6(3) . . ?
C25 Fe1 C19 122.3(2) . . ?
C21 Fe1 C19 68.6(2) . . ?
C18 Fe1 C19 40.81(17) . . ?
C22 Fe1 C19 159.2(3) . . ?
C26 Fe1 C20 122.4(2) . . ?
C25 Fe1 C20 109.0(2) . . ?
C21 Fe1 C20 40.98(17) . . ?
C18 Fe1 C20 68.23(19) . . ?
C22 Fe1 C20 158.6(3) . . ?
C19 Fe1 C20 40.37(18) . . ?
C26 Fe1 C23 68.3(2) . . ?
C25 Fe1 C23 67.1(2) . . ?
C21 Fe1 C23 157.3(2) . . ?
C18 Fe1 C23 107.4(2) . . ?
C22 Fe1 C23 40.2(2) . . ?
C19 Fe1 C23 123.8(3) . . ?
C20 Fe1 C23 160.2(3) . . ?
C26 Fe1 C24 67.6(2) . . ?
C25 Fe1 C24 39.7(2) . . ?
C21 Fe1 C24 161.7(2) . . ?
C18 Fe1 C24 122.2(2) . . ?
C22 Fe1 C24 67.3(2) . . ?
C19 Fe1 C24 108.7(2) . . ?
C20 Fe1 C24 125.3(2) . . ?
C23 Fe1 C24 39.36(19) . . ?
C26 Fe1 C17 123.8(2) . . ?
C25 Fe1 C17 161.3(2) . . ?
C21 Fe1 C17 40.64(16) . . ?
C18 Fe1 C17 40.63(16) . . ?
C22 Fe1 C17 106.6(2) . . ?
C19 Fe1 C17 68.63(18) . . ?
C20 Fe1 C17 68.55(18) . . ?
C23 Fe1 C17 121.6(2) . . ?
C24 Fe1 C17 156.8(2) . . ?
C49 Fe2 C50 38.2(3) . . ?
C49 Fe2 C45 108.4(3) . . ?
C50 Fe2 C45 121.0(3) . . ?
C49 Fe2 C46 123.5(3) . . ?
C50 Fe2 C46 107.6(3) . . ?
C45 Fe2 C46 40.3(2) . . ?
C49 Fe2 C48 39.6(3) . . ?
C50 Fe2 C48 65.6(3) . . ?
C45 Fe2 C48 125.4(3) . . ?
C46 Fe2 C48 160.1(3) . . ?
C49 Fe2 C44 123.1(4) . . ?
C50 Fe2 C44 156.1(4) . . ?
C45 Fe2 C44 40.56(18) . . ?
C46 Fe2 C44 68.2(2) . . ?
C48 Fe2 C44 109.9(3) . . ?
C49 Fe2 C51 67.6(3) . . ?
C50 Fe2 C51 41.6(3) . . ?
C45 Fe2 C51 156.7(3) . . ?
C46 Fe2 C51 121.3(3) . . ?
C48 Fe2 C51 67.2(3) . . ?
C44 Fe2 C51 161.0(3) . . ?
C49 Fe2 C52 66.6(3) . . ?
C50 Fe2 C52 66.9(3) . . ?
C45 Fe2 C52 161.7(3) . . ?
C46 Fe2 C52 157.4(3) . . ?
C48 Fe2 C52 39.6(2) . . ?
C44 Fe2 C52 125.9(2) . . ?
C51 Fe2 C52 39.8(2) . . ?
C49 Fe2 C47 159.5(4) . . ?
C50 Fe2 C47 124.7(3) . . ?
C45 Fe2 C47 68.4(2) . . ?
C46 Fe2 C47 40.93(18) . . ?
C48 Fe2 C47 158.4(3) . . ?
C44 Fe2 C47 68.6(2) . . ?
C51 Fe2 C47 106.9(2) . . ?
C52 Fe2 C47 122.7(2) . . ?
C49 Fe2 C43 159.1(4) . . ?
C50 Fe2 C43 161.5(4) . . ?
C45 Fe2 C43 68.24(19) . . ?
C46 Fe2 C43 68.17(19) . . ?
C48 Fe2 C43 124.2(3) . . ?
C44 Fe2 C43 40.87(16) . . ?
C51 Fe2 C43 123.9(2) . . ?
C52 Fe2 C43 109.66(19) . . ?
C47 Fe2 C43 40.40(16) . . ?
C7 N1 C1 117.2(3) . . ?
C7 N1 C13 118.8(4) . . ?
C1 N1 C13 118.2(4) . . ?
C27 N2 C33 117.4(3) . . ?
C27 N2 C39 119.0(3) . . ?
C33 N2 C39 119.3(3) . . ?
C6 S1 C12 98.6(2) . . ?
C32 S2 C38 99.22(19) . . ?
C2 C1 C6 117.9(4) . . ?
C2 C1 N1 123.3(4) . . ?
C6 C1 N1 118.8(4) . . ?
C3 C2 C1 121.4(4) . . ?
C2 C3 C4 121.0(4) . . ?
C3 C4 C5 117.6(4) . . ?
C3 C4 C15 123.8(4) . . ?
C5 C4 C15 118.5(4) . . ?
C6 C5 C4 121.7(4) . . ?
C5 C6 C1 120.2(4) . . ?
C5 C6 S1 120.9(3) . . ?
C1 C6 S1 118.8(3) . . ?
C8 C7 C12 117.8(4) . . ?
C8 C7 N1 122.8(4) . . ?
C12 C7 N1 119.3(4) . . ?
C9 C8 C7 120.5(5) . . ?
C10 C9 C8 121.0(5) . . ?
C9 C10 C11 119.7(5) . . ?
C10 C11 C12 119.4(5) . . ?
C11 C12 C7 121.4(4) . . ?
C11 C12 S1 120.1(4) . . ?
C7 C12 S1 118.5(3) . . ?
N1 C13 C14 112.0(4) . . ?
C16 C15 C4 128.8(4) . . ?
C15 C16 C17 124.6(4) . . ?
C21 C17 C18 106.7(4) . . ?
C21 C17 C16 126.6(4) . . ?
C18 C17 C16 126.5(4) . . ?
C21 C17 Fe1 68.4(2) . . ?
C18 C17 Fe1 68.5(2) . . ?
C16 C17 Fe1 124.4(3) . . ?
C19 C18 C17 108.9(4) . . ?
C19 C18 Fe1 69.9(3) . . ?
C17 C18 Fe1 70.9(3) . . ?
C20 C19 C18 107.8(4) . . ?
C20 C19 Fe1 69.8(3) . . ?
C18 C19 Fe1 69.3(3) . . ?
C19 C20 C21 108.0(4) . . ?
C19 C20 Fe1 69.8(3) . . ?
C21 C20 Fe1 69.1(3) . . ?
C17 C21 C20 108.6(4) . . ?
C17 C21 Fe1 71.0(3) . . ?
C20 C21 Fe1 69.9(3) . . ?
C23 C22 C26 106.5(5) . . ?
C23 C22 Fe1 70.3(3) . . ?
C26 C22 Fe1 68.5(3) . . ?
C24 C23 C22 108.9(6) . . ?
C24 C23 Fe1 70.4(3) . . ?
C22 C23 Fe1 69.5(3) . . ?
C23 C24 C25 109.1(6) . . ?
C23 C24 Fe1 70.2(3) . . ?
C25 C24 Fe1 69.2(3) . . ?
C24 C25 C26 108.6(5) . . ?
C24 C25 Fe1 71.1(3) . . ?
C26 C25 Fe1 69.5(3) . . ?
C25 C26 C22 106.8(5) . . ?
C25 C26 Fe1 69.9(3) . . ?
C22 C26 Fe1 69.8(3) . . ?
C28 C27 C32 117.4(4) . . ?
C28 C27 N2 122.3(4) . . ?
C32 C27 N2 120.3(4) . . ?
C29 C28 C27 120.7(4) . . ?
C28 C29 C30 122.6(4) . . ?
C29 C30 C31 116.6(4) . . ?
C29 C30 C41 120.4(4) . . ?
C31 C30 C41 123.0(4) . . ?
C32 C31 C30 121.1(4) . . ?
C31 C32 C27 121.3(4) . . ?
C31 C32 S2 120.2(3) . . ?
C27 C32 S2 118.5(3) . . ?
C34 C33 C38 118.2(4) . . ?
C34 C33 N2 122.4(4) . . ?
C38 C33 N2 119.4(4) . . ?
C33 C34 C35 119.9(4) . . ?
C36 C35 C34 121.4(4) . . ?
C35 C36 C37 119.2(4) . . ?
C38 C37 C36 120.4(4) . . ?
C37 C38 C33 120.9(4) . . ?
C37 C38 S2 120.2(3) . . ?
C33 C38 S2 118.9(3) . . ?
N2 C39 C40 113.1(4) . . ?
C42 C41 C30 127.7(4) . . ?
C41 C42 C43 125.7(4) . . ?
C47 C43 C44 107.4(4) . . ?
C47 C43 C42 127.6(4) . . ?
C44 C43 C42 125.0(4) . . ?
C47 C43 Fe2 69.0(3) . . ?
C44 C43 Fe2 68.5(3) . . ?
C42 C43 Fe2 126.8(3) . . ?
C45 C44 C43 107.8(5) . . ?
C45 C44 Fe2 69.2(3) . . ?
C43 C44 Fe2 70.7(3) . . ?
C46 C45 C44 108.8(5) . . ?
C46 C45 Fe2 70.0(3) . . ?
C44 C45 Fe2 70.2(3) . . ?
C45 C46 C47 108.4(5) . . ?
C45 C46 Fe2 69.7(3) . . ?
C47 C46 Fe2 70.2(3) . . ?
C43 C47 C46 107.6(5) . . ?
C43 C47 Fe2 70.6(3) . . ?
C46 C47 Fe2 68.9(3) . . ?
C49 C48 C52 107.9(7) . . ?
C49 C48 Fe2 69.2(4) . . ?
C52 C48 Fe2 70.5(3) . . ?
C50 C49 C48 109.5(8) . . ?
C50 C49 Fe2 71.2(5) . . ?
C48 C49 Fe2 71.1(4) . . ?
C49 C50 C51 109.3(8) . . ?
C49 C50 Fe2 70.6(5) . . ?
C51 C50 Fe2 70.0(4) . . ?
C52 C51 C50 104.4(6) . . ?
C52 C51 Fe2 70.2(3) . . ?
C50 C51 Fe2 68.3(4) . . ?
C48 C52 C51 108.9(6) . . ?
C48 C52 Fe2 69.9(3) . . ?
C51 C52 Fe2 70.0(3) . . ?

loop_
_geom_bond_atom_site_label_1
_geom_bond_atom_site_label_2
_geom_bond_distance
_geom_bond_site_symmetry_2
_geom_bond_publ_flag
Fe1 C26 2.010(5) . ?
Fe1 C25 2.016(5) . ?
Fe1 C21 2.019(4) . ?
Fe1 C18 2.022(4) . ?
Fe1 C22 2.028(5) . ?
Fe1 C19 2.029(5) . ?
Fe1 C20 2.030(4) . ?
Fe1 C23 2.037(5) . ?
Fe1 C24 2.040(5) . ?
Fe1 C17 2.053(4) . ?
Fe2 C49 2.001(8) . ?
Fe2 C50 2.008(7) . ?
Fe2 C45 2.017(5) . ?
Fe2 C46 2.022(5) . ?
Fe2 C48 2.026(6) . ?
Fe2 C44 2.030(5) . ?
Fe2 C51 2.031(6) . ?
Fe2 C52 2.033(5) . ?
Fe2 C47 2.038(5) . ?
Fe2 C43 2.059(4) . ?
N1 C7 1.406(5) . ?
N1 C1 1.417(5) . ?
N1 C13 1.464(5) . ?
N2 C27 1.415(5) . ?
N2 C33 1.417(5) . ?
N2 C39 1.466(5) . ?
S1 C6 1.760(4) . ?
S1 C12 1.769(4) . ?
S2 C32 1.766(4) . ?
S2 C38 1.770(4) . ?
C1 C2 1.390(5) . ?
C1 C6 1.396(5) . ?
C2 C3 1.377(5) . ?
C3 C4 1.388(5) . ?
C4 C5 1.390(5) . ?
C4 C15 1.463(5) . ?
C5 C6 1.381(5) . ?
C7 C8 1.388(5) . ?
C7 C12 1.391(6) . ?
C8 C9 1.378(6) . ?
C9 C10 1.366(6) . ?
C10 C11 1.380(6) . ?
C11 C12 1.385(6) . ?
C13 C14 1.520(6) . ?
C15 C16 1.329(5) . ?
C16 C17 1.457(6) . ?
C17 C21 1.414(6) . ?
C17 C18 1.415(6) . ?
C18 C19 1.413(6) . ?
C19 C20 1.401(6) . ?
C20 C21 1.417(6) . ?
C22 C23 1.397(8) . ?
C22 C26 1.438(7) . ?
C23 C24 1.373(7) . ?
C24 C25 1.376(7) . ?
C25 C26 1.398(7) . ?
C27 C28 1.386(5) . ?
C27 C32 1.403(5) . ?
C28 C29 1.377(5) . ?
C29 C30 1.386(5) . ?
C30 C31 1.404(5) . ?
C30 C41 1.469(5) . ?
C31 C32 1.378(5) . ?
C33 C34 1.387(5) . ?
C33 C38 1.405(5) . ?
C34 C35 1.388(5) . ?
C35 C36 1.365(6) . ?
C36 C37 1.383(6) . ?
C37 C38 1.371(5) . ?
C39 C40 1.517(5) . ?
C41 C42 1.312(5) . ?
C42 C43 1.466(5) . ?
C43 C47 1.415(6) . ?
C43 C44 1.428(6) . ?
C44 C45 1.403(6) . ?
C45 C46 1.391(7) . ?
C46 C47 1.420(6) . ?
C48 C49 1.366(10) . ?
C48 C52 1.375(7) . ?
C49 C50 1.312(11) . ?
C50 C51 1.436(10) . ?
C51 C52 1.383(7) . ?
